data_1518270
loop_
_publ_author_name
'Li, Lei'
'Guo, Jing-Yao'
'Liu, Xing-Guo'
'Chen, Su'
'Wang, Yong'
'Tan, Bin'
'Liu, Xin-Yuan'

_publ_section_title
;
 Amide groups switch selectivity: C-H trifluoromethylation of
 \a,\b-unsaturated amides and subsequent asymmetric transformation.
;
_journal_issue 22
_journal_name_full 'Organic letters'
_journal_page_first 6032
_journal_page_last 6035
_journal_paper_doi 10.1021/ol503067g
_journal_volume 16
_journal_year 2014
_chemical_absolute_configuration unk
_chemical_formula_sum 'C17 H18 Br F3 N2 O5'
_chemical_formula_weight 467.24
_chemical_name_systematic
; 
 ? 
;
_space_group_IT_number 18
_symmetry_cell_setting orthorhombic
_symmetry_space_group_name_Hall 'P 2 2ab'
_symmetry_space_group_name_H-M 'P 21 21 2'
_atom_sites_solution_hydrogens geom
_atom_sites_solution_primary direct
_atom_sites_solution_secondary difmap
_audit_creation_method SHELXL-97
_cell_angle_alpha 90.00
_cell_angle_beta 90.00
_cell_angle_gamma 90.00
_cell_formula_units_Z 8
_cell_length_a 13.3503(15)
_cell_length_b 26.402(3)
_cell_length_c 11.0275(12)
_cell_measurement_temperature 293(2)
_cell_volume 3886.9(8)
_computing_structure_refinement 'SHELXL-97 (Sheldrick, 1997)'
_computing_structure_solution 'SHELXS-97 (Sheldrick, 1990)'
_diffrn_ambient_temperature 293(2)
_diffrn_measured_fraction_theta_full 1.000
_diffrn_measured_fraction_theta_max 1.000
_diffrn_radiation_monochromator graphite
_diffrn_radiation_source 'fine-focus sealed tube'
_diffrn_radiation_type MoK\a
_diffrn_radiation_wavelength 0.71073
_diffrn_reflns_av_R_equivalents 0.0503
_diffrn_reflns_av_sigmaI/netI 0.0637
_diffrn_reflns_limit_h_max 17
_diffrn_reflns_limit_h_min -17
_diffrn_reflns_limit_k_max 34
_diffrn_reflns_limit_k_min -28
_diffrn_reflns_limit_l_max 14
_diffrn_reflns_limit_l_min -14
_diffrn_reflns_number 33633
_diffrn_reflns_theta_full 27.49
_diffrn_reflns_theta_max 27.49
_diffrn_reflns_theta_min 1.54
_exptl_absorpt_coefficient_mu 2.174
_exptl_absorpt_correction_T_max 1.000000
_exptl_absorpt_correction_T_min 0.547599
_exptl_absorpt_correction_type multi-scan
_exptl_absorpt_process_details 'Jacobson, R. (1998) Private communication'
_exptl_crystal_density_diffrn 1.597
_exptl_crystal_density_method 'not measured'
_exptl_crystal_description block
_exptl_crystal_F_000 1888
_exptl_crystal_size_max 0.25
_exptl_crystal_size_mid 0.21
_exptl_crystal_size_min 0.19
_refine_diff_density_max 0.507
_refine_diff_density_min -0.440
_refine_diff_density_rms 0.057
_refine_ls_abs_structure_details 'Flack H D (1983), Acta Cryst. A39, 876-881'
_refine_ls_abs_structure_Flack 0.029(17)
_refine_ls_extinction_method none
_refine_ls_goodness_of_fit_ref 1.004
_refine_ls_hydrogen_treatment mixed
_refine_ls_matrix_type full
_refine_ls_number_parameters 505
_refine_ls_number_reflns 8927
_refine_ls_number_restraints 84
_refine_ls_restrained_S_all 1.046
_refine_ls_R_factor_all 0.1517
_refine_ls_R_factor_gt 0.0575
_refine_ls_shift/su_max 0.002
_refine_ls_shift/su_mean 0.000
_refine_ls_structure_factor_coef Fsqd
_refine_ls_weighting_details 'calc w=1/[\s^2^(Fo^2^)+(0.0902P)^2^+1.4209P] where P=(Fo^2^+2Fc^2^)/3'
_refine_ls_weighting_scheme calc
_refine_ls_wR_factor_gt 0.1552
_refine_ls_wR_factor_ref 0.1986
_reflns_number_gt 3968
_reflns_number_total 8927
_reflns_threshold_expression >2sigma(I)
_cod_data_source_file ol503067g_si_003.cif
_cod_data_source_block 13
_cod_depositor_comments 'Adding full bibliography for 1518270--1518271.cif.'
_cod_original_cell_volume 3886.9(7)
_cod_original_sg_symbol_H-M P21212
_cod_database_code 1518270

loop_
_symmetry_equiv_pos_as_xyz
'x, y, z'
'-x, -y, z'
'-x+1/2, y+1/2, -z'
'x+1/2, -y+1/2, -z'

loop_
_atom_site_label
_atom_site_type_symbol
_atom_site_fract_x
_atom_site_fract_y
_atom_site_fract_z
_atom_site_U_iso_or_equiv
_atom_site_adp_type
_atom_site_occupancy
_atom_site_symmetry_multiplicity
_atom_site_calc_flag
_atom_site_refinement_flags
Br2 Br 0.83390(8) 0.42298(3) 1.43760(8) 0.1059(3) Uani 1 1 d .
O7 O 0.8589(3) 0.60583(17) 1.0132(4) 0.0679(12) Uani 1 1 d .
C28 C 0.8823(5) 0.6134(3) 1.1304(7) 0.067(2) Uani 1 1 d .
C18 C 0.7821(5) 0.6794(3) 0.9475(7) 0.0671(19) Uani 1 1 d .
N4 N 0.8645(4) 0.6504(2) 0.9412(5) 0.0739(17) Uani 1 1 d .
C32 C 0.8502(5) 0.4816(3) 1.3419(6) 0.0642(18) Uani 1 1 d .
C30 C 0.8497(5) 0.5210(3) 1.1494(6) 0.0658(18) Uani 1 1 d .
H30 H 0.8409 0.5191 1.0659 0.079 Uiso 1 1 calc R
O8 O 0.9094(4) 0.6542(2) 1.1713(5) 0.0871(15) Uani 1 1 d .
C31 C 0.8392(6) 0.4784(3) 1.2181(7) 0.078(2) Uani 1 1 d .
H31 H 0.8248 0.4475 1.1817 0.094 Uiso 1 1 calc R
C19 C 0.7794(5) 0.7234(3) 0.8612(7) 0.0678(19) Uani 1 1 d .
H19A H 0.7687 0.7110 0.7794 0.081 Uiso 1 1 calc R
H19B H 0.8435 0.7407 0.8630 0.081 Uiso 1 1 calc R
C29 C 0.8730(4) 0.5665(3) 1.2011(6) 0.0570(17) Uani 1 1 d .
C34 C 0.8847(5) 0.5696(3) 1.3284(7) 0.076(2) Uani 1 1 d .
H34 H 0.9006 0.6002 1.3653 0.091 Uiso 1 1 calc R
C27 C 1.0347(5) 0.6236(3) 0.8694(7) 0.080(2) Uani 1 1 d U
H27A H 1.0851 0.6476 0.8426 0.096 Uiso 1 1 calc R
H27B H 1.0410 0.6194 0.9564 0.096 Uiso 1 1 calc R
O6 O 0.7202(3) 0.67338(18) 1.0251(5) 0.0854(15) Uani 1 1 d .
C33 C 0.8724(5) 0.5272(3) 1.3957(6) 0.076(2) Uani 1 1 d .
H33 H 0.8790 0.5289 1.4795 0.091 Uiso 1 1 calc R
F5 F 0.6417(3) 0.84359(13) 0.8530(4) 0.0936(13) Uani 1 1 d .
O10 O 0.5540(5) 0.7505(2) 1.0864(5) 0.113(2) Uani 1 1 d .
C23 C 0.9323(5) 0.6429(3) 0.8387(7) 0.072(2) Uani 1 1 d U
H23 H 0.9402 0.6755 0.7973 0.087 Uiso 1 1 calc R
C24 C 0.8918(6) 0.6040(3) 0.7448(6) 0.085(2) Uani 1 1 d U
H24A H 0.8362 0.5851 0.7789 0.102 Uiso 1 1 calc R
H24B H 0.8687 0.6213 0.6724 0.102 Uiso 1 1 calc R
N3 N 0.5420(5) 0.7265(3) 0.9965(8) 0.090(2) Uani 1 1 d .
F4 F 0.6994(4) 0.80126(16) 0.7052(4) 0.1031(15) Uani 1 1 d .
C20 C 0.6960(4) 0.7608(2) 0.8941(6) 0.0550(16) Uani 1 1 d .
H20 H 0.7052 0.7697 0.9797 0.066 Uiso 1 1 calc R
C22 C 0.7071(5) 0.8082(3) 0.8237(6) 0.0647(17) Uani 1 1 d .
C21 C 0.5914(4) 0.7410(2) 0.8811(5) 0.0552(14) Uani 1 1 d .
H21A H 0.5510 0.7667 0.8418 0.066 Uiso 1 1 calc R
H21B H 0.5928 0.7117 0.8283 0.066 Uiso 1 1 calc R
F6 F 0.7975(3) 0.82980(16) 0.8419(5) 0.1102(15) Uani 1 1 d .
Br1 Br 0.16778(8) 1.07635(3) 0.06171(8) 0.1091(4) Uani 1 1 d .
O2 O 0.1448(3) 0.89729(17) 0.4997(4) 0.0727(13) Uani 1 1 d .
C1 C 0.2202(5) 0.8249(3) 0.5702(7) 0.0681(19) Uani 1 1 d .
N2 N 0.1374(4) 0.85353(19) 0.5725(5) 0.0704(16) Uani 1 1 d .
C11 C 0.1226(5) 0.8875(3) 0.3798(6) 0.066(2) Uani 1 1 d .
C17 C 0.1551(5) 0.9814(2) 0.3581(6) 0.072(2) Uani 1 1 d .
H17 H 0.1644 0.9843 0.4414 0.086 Uiso 1 1 calc R
C12 C 0.1326(5) 0.9348(3) 0.3071(6) 0.0621(18) Uani 1 1 d .
C13 C 0.1198(5) 0.9320(3) 0.1825(7) 0.074(2) Uani 1 1 d .
H13 H 0.1034 0.9012 0.1468 0.089 Uiso 1 1 calc R
C15 C 0.1543(6) 1.0190(3) 0.1618(7) 0.076(2) Uani 1 1 d .
O3 O 0.1066(4) 0.8466(2) 0.3431(5) 0.0955(17) Uani 1 1 d .
C16 C 0.1639(6) 1.0239(3) 0.2837(6) 0.077(2) Uani 1 1 d .
H16 H 0.1763 1.0555 0.3177 0.092 Uiso 1 1 calc R
C2 C 0.2213(5) 0.7790(3) 0.6498(7) 0.0661(19) Uani 1 1 d .
H2A H 0.1662 0.7570 0.6269 0.079 Uiso 1 1 calc R
H2B H 0.2106 0.7894 0.7331 0.079 Uiso 1 1 calc R
N1 N 0.4463(6) 0.7620(3) 0.4803(8) 0.104(3) Uani 1 1 d .
O1 O 0.2904(4) 0.83505(19) 0.4994(6) 0.0959(17) Uani 1 1 d .
C7 C -0.0349(5) 0.8790(2) 0.6261(7) 0.081(2) Uani 1 1 d U
H7A H -0.0354 0.8816 0.5383 0.097 Uiso 1 1 calc R
H7B H -0.0885 0.8565 0.6513 0.097 Uiso 1 1 calc R
C4 C 0.3536(7) 0.7367(3) 0.5218(8) 0.108(3) Uani 1 1 d .
H4A H 0.3007 0.7446 0.4646 0.130 Uiso 1 1 calc R
H4B H 0.3644 0.7004 0.5184 0.130 Uiso 1 1 calc R
C14 C 0.1309(5) 0.9741(3) 0.1114(6) 0.079(2) Uani 1 1 d .
H14 H 0.1223 0.9717 0.0280 0.095 Uiso 1 1 calc R
C6 C 0.0663(5) 0.8597(2) 0.6713(6) 0.0655(19) Uani 1 1 d U
H6 H 0.0576 0.8275 0.7141 0.079 Uiso 1 1 calc R
C10 C 0.1026(7) 0.9004(4) 0.7594(7) 0.105(3) Uani 1 1 d U
H10A H 0.1295 0.8850 0.8322 0.126 Uiso 1 1 calc R
H10B H 0.1546 0.9208 0.7221 0.126 Uiso 1 1 calc R
C5 C 0.3084(8) 0.7027(4) 0.7239(11) 0.114(3) Uani 1 1 d U
F3 F 0.2419(5) 0.6710(3) 0.6757(7) 0.163(3) Uani 1 1 d U
C8 C -0.0466(7) 0.9308(3) 0.6837(10) 0.119(3) Uani 1 1 d U
H8A H -0.0283 0.9574 0.6272 0.143 Uiso 1 1 calc R
H8B H -0.1150 0.9362 0.7104 0.143 Uiso 1 1 calc R
C3 C 0.3182(6) 0.7492(3) 0.6425(7) 0.081(2) Uani 1 1 d .
H3 H 0.3699 0.7706 0.6792 0.097 Uiso 1 1 calc R
O4 O 0.4530(7) 0.7597(3) 0.3737(7) 0.157(3) Uani 1 1 d .
C9 C 0.0222(9) 0.9297(4) 0.7871(10) 0.149(4) Uani 1 1 d U
H9A H 0.0442 0.9638 0.8060 0.179 Uiso 1 1 calc R
H9B H -0.0117 0.9160 0.8577 0.179 Uiso 1 1 calc R
C25 C 0.9691(9) 0.5720(4) 0.7171(11) 0.167(5) Uani 1 1 d U
H25A H 0.9962 0.5806 0.6381 0.201 Uiso 1 1 calc R
H25B H 0.9450 0.5374 0.7141 0.201 Uiso 1 1 calc R
O9 O 0.4915(6) 0.6887(3) 0.9952(7) 0.178(4) Uani 1 1 d .
O5 O 0.5054(6) 0.7797(5) 0.5462(9) 0.190(4) Uani 1 1 d .
C26 C 1.0486(7) 0.5766(4) 0.8105(11) 0.153(4) Uani 1 1 d U
H26A H 1.0436 0.5491 0.8685 0.183 Uiso 1 1 calc R
H26B H 1.1143 0.5753 0.7730 0.183 Uiso 1 1 calc R
F2 F 0.3971(4) 0.6780(2) 0.7236(6) 0.142(2) Uani 1 1 d U
F1 F 0.2872(6) 0.7125(3) 0.8318(7) 0.173(3) Uani 1 1 d U

loop_
_atom_site_aniso_label
_atom_site_aniso_U_11
_atom_site_aniso_U_22
_atom_site_aniso_U_33
_atom_site_aniso_U_23
_atom_site_aniso_U_13
_atom_site_aniso_U_12
Br2 0.1327(8) 0.0964(6) 0.0885(6) 0.0294(5) -0.0131(6) -0.0072(6)
O7 0.083(3) 0.060(3) 0.061(3) 0.006(2) 0.002(3) 0.011(2)
C28 0.054(4) 0.074(5) 0.072(5) -0.002(4) 0.012(4) 0.010(4)
C18 0.075(5) 0.060(4) 0.067(4) 0.015(4) 0.013(4) 0.023(4)
N4 0.079(4) 0.070(4) 0.073(4) 0.016(3) 0.017(3) 0.013(3)
C32 0.056(4) 0.066(5) 0.071(5) 0.012(4) -0.009(4) 0.004(4)
C30 0.077(5) 0.067(5) 0.053(4) 0.009(4) 0.004(4) 0.005(4)
O8 0.090(3) 0.074(3) 0.098(4) -0.001(3) -0.001(3) 0.003(3)
C31 0.086(5) 0.073(5) 0.076(5) -0.015(4) -0.009(5) 0.008(4)
C19 0.068(4) 0.063(5) 0.072(4) 0.005(4) 0.007(4) -0.004(4)
C29 0.048(4) 0.056(4) 0.067(4) 0.004(4) -0.007(3) 0.013(3)
C34 0.074(5) 0.078(5) 0.075(5) -0.008(5) 0.004(4) -0.006(4)
C27 0.048(4) 0.097(5) 0.094(5) -0.023(4) -0.002(4) 0.000(4)
O6 0.071(3) 0.085(3) 0.100(4) 0.041(3) 0.032(3) 0.015(3)
C33 0.092(6) 0.085(6) 0.051(4) 0.003(4) -0.015(4) 0.008(4)
F5 0.112(3) 0.059(2) 0.109(3) 0.008(2) 0.036(3) 0.026(2)
O10 0.134(5) 0.124(5) 0.083(4) -0.026(4) 0.029(4) 0.018(4)
C23 0.068(4) 0.072(4) 0.077(4) -0.002(4) 0.002(4) 0.008(3)
C24 0.073(5) 0.109(5) 0.074(4) -0.008(4) -0.014(4) 0.008(4)
N3 0.059(4) 0.107(5) 0.106(5) 0.006(5) 0.011(4) -0.018(4)
F4 0.145(4) 0.099(3) 0.065(3) 0.020(2) 0.017(3) 0.035(3)
C20 0.058(4) 0.048(3) 0.059(4) -0.002(3) 0.007(3) 0.006(3)
C22 0.072(4) 0.059(4) 0.063(4) 0.002(3) 0.014(3) 0.005(4)
C21 0.048(3) 0.060(3) 0.058(4) -0.006(3) 0.002(3) 0.005(3)
F6 0.098(3) 0.078(3) 0.156(4) 0.026(3) 0.028(3) -0.018(3)
Br1 0.1470(9) 0.0938(6) 0.0866(6) 0.0277(5) -0.0126(7) -0.0057(6)
O2 0.085(3) 0.065(3) 0.068(3) 0.006(3) 0.011(3) 0.018(3)
C1 0.056(4) 0.073(5) 0.075(5) 0.003(4) 0.006(4) -0.009(4)
N2 0.077(4) 0.055(3) 0.079(4) 0.017(3) 0.025(3) 0.027(3)
C11 0.069(5) 0.059(5) 0.071(5) 0.001(4) -0.007(4) 0.010(4)
C17 0.094(5) 0.071(5) 0.052(4) -0.007(4) -0.005(4) 0.008(4)
C12 0.056(4) 0.059(4) 0.071(5) -0.004(4) 0.007(4) 0.011(3)
C13 0.088(5) 0.066(5) 0.069(5) -0.013(4) -0.039(4) 0.014(4)
C15 0.087(5) 0.080(6) 0.060(4) 0.004(4) 0.004(5) 0.013(5)
O3 0.136(5) 0.066(3) 0.085(4) -0.008(3) -0.016(4) -0.015(3)
C16 0.106(6) 0.059(5) 0.066(5) 0.004(4) -0.007(5) -0.005(4)
C2 0.053(4) 0.068(5) 0.077(5) 0.014(4) 0.007(4) 0.009(3)
N1 0.084(5) 0.137(7) 0.092(6) 0.043(5) 0.044(5) 0.038(5)
O1 0.073(3) 0.085(3) 0.130(5) 0.030(3) 0.032(3) 0.014(3)
C7 0.074(5) 0.077(4) 0.090(5) -0.010(4) 0.007(4) -0.016(4)
C4 0.134(8) 0.097(6) 0.093(6) -0.010(5) 0.008(6) 0.023(6)
C14 0.085(5) 0.093(6) 0.058(4) 0.004(5) -0.016(4) 0.005(5)
C6 0.065(4) 0.067(4) 0.065(4) 0.010(3) 0.025(4) 0.013(3)
C10 0.089(5) 0.142(7) 0.084(5) -0.022(5) -0.007(4) 0.024(5)
C5 0.121(6) 0.100(6) 0.121(6) 0.010(5) 0.019(6) 0.073(5)
F3 0.190(6) 0.107(4) 0.193(6) 0.037(4) 0.003(5) -0.027(4)
C8 0.106(5) 0.104(6) 0.148(7) -0.032(6) -0.031(6) 0.035(5)
C3 0.083(5) 0.081(5) 0.078(5) 0.004(4) 0.018(4) 0.019(4)
O4 0.201(8) 0.182(7) 0.087(5) 0.017(5) 0.032(5) 0.087(6)
C9 0.170(8) 0.122(6) 0.155(7) -0.059(6) -0.038(7) 0.057(6)
C25 0.161(8) 0.168(8) 0.172(8) -0.079(7) -0.077(7) 0.037(7)
O9 0.149(6) 0.230(9) 0.154(6) 0.048(6) -0.015(6) -0.115(7)
O5 0.087(5) 0.315(12) 0.168(8) -0.027(8) -0.001(5) -0.019(6)
C26 0.114(6) 0.157(7) 0.187(8) -0.057(7) -0.053(6) 0.056(6)
F2 0.126(4) 0.147(4) 0.152(4) 0.040(4) 0.020(3) 0.059(4)
F1 0.203(6) 0.186(6) 0.131(4) 0.067(4) 0.054(4) 0.096(5)

loop_
_atom_type_symbol
_atom_type_description
_atom_type_scat_dispersion_real
_atom_type_scat_dispersion_imag
_atom_type_scat_source
C C 0.0033 0.0016 'International Tables Vol C Tables 4.2.6.8 and 6.1.1.4'
H H 0.0000 0.0000 'International Tables Vol C Tables 4.2.6.8 and 6.1.1.4'
N N 0.0061 0.0033 'International Tables Vol C Tables 4.2.6.8 and 6.1.1.4'
O O 0.0106 0.0060 'International Tables Vol C Tables 4.2.6.8 and 6.1.1.4'
F F 0.0171 0.0103 'International Tables Vol C Tables 4.2.6.8 and 6.1.1.4'
Br Br -0.2901 2.4595 'International Tables Vol C Tables 4.2.6.8 and 6.1.1.4'

loop_
_geom_angle_atom_site_label_1
_geom_angle_atom_site_label_2
_geom_angle_atom_site_label_3
_geom_angle
C28 O7 N4 113.6(5)
O8 C28 O7 123.7(7)
O8 C28 C29 124.9(7)
O7 C28 C29 111.4(7)
O6 C18 N4 121.7(6)
O6 C18 C19 122.5(6)
N4 C18 C19 115.3(6)
C18 N4 O7 113.6(5)
C18 N4 C23 128.7(6)
O7 N4 C23 110.5(5)
C33 C32 C31 120.4(7)
C33 C32 Br2 120.2(5)
C31 C32 Br2 119.4(6)
C31 C30 C29 121.2(6)
C31 C30 H30 119.4
C29 C30 H30 119.4
C30 C31 C32 119.2(7)
C30 C31 H31 120.4
C32 C31 H31 120.4
C18 C19 C20 111.5(6)
C18 C19 H19A 109.3
C20 C19 H19A 109.3
C18 C19 H19B 109.3
C20 C19 H19B 109.3
H19A C19 H19B 108.0
C30 C29 C34 119.3(7)
C30 C29 C28 122.6(6)
C34 C29 C28 118.0(7)
C33 C34 C29 118.9(7)
C33 C34 H34 120.5
C29 C34 H34 120.5
C26 C27 C23 108.4(7)
C26 C27 H27A 110.0
C23 C27 H27A 110.0
C26 C27 H27B 110.0
C23 C27 H27B 110.0
H27A C27 H27B 108.4
C34 C33 C32 120.9(7)
C34 C33 H33 119.5
C32 C33 H33 119.5
N4 C23 C27 115.9(7)
N4 C23 C24 112.9(6)
C27 C23 C24 104.1(6)
N4 C23 H23 107.9
C27 C23 H23 107.9
C24 C23 H23 107.9
C25 C24 C23 107.1(7)
C25 C24 H24A 110.3
C23 C24 H24A 110.3
C25 C24 H24B 110.3
C23 C24 H24B 110.3
H24A C24 H24B 108.6
O10 N3 O9 121.8(9)
O10 N3 C21 121.3(7)
O9 N3 C21 116.9(8)
C22 C20 C21 109.8(5)
C22 C20 C19 110.4(5)
C21 C20 C19 115.5(5)
C22 C20 H20 106.9
C21 C20 H20 106.9
C19 C20 H20 106.9
F5 C22 F4 106.7(6)
F5 C22 F6 104.8(5)
F4 C22 F6 106.0(6)
F5 C22 C20 113.9(5)
F4 C22 C20 113.2(6)
F6 C22 C20 111.6(6)
N3 C21 C20 115.0(5)
N3 C21 H21A 108.5
C20 C21 H21A 108.5
N3 C21 H21B 108.5
C20 C21 H21B 108.5
H21A C21 H21B 107.5
C11 O2 N2 112.2(5)
O1 C1 N2 120.7(7)
O1 C1 C2 122.2(7)
N2 C1 C2 117.0(6)
C1 N2 O2 113.2(5)
C1 N2 C6 128.1(6)
O2 N2 C6 112.4(5)
O3 C11 O2 122.8(7)
O3 C11 C12 127.0(7)
O2 C11 C12 109.9(6)
C12 C17 C16 119.5(6)
C12 C17 H17 120.2
C16 C17 H17 120.2
C13 C12 C17 118.4(7)
C13 C12 C11 118.6(7)
C17 C12 C11 123.0(6)
C14 C13 C12 120.8(7)
C14 C13 H13 119.6
C12 C13 H13 119.6
C14 C15 C16 120.9(7)
C14 C15 Br1 119.2(6)
C16 C15 Br1 119.8(6)
C15 C16 C17 120.0(7)
C15 C16 H16 120.0
C17 C16 H16 120.0
C1 C2 C3 113.4(6)
C1 C2 H2A 108.9
C3 C2 H2A 108.9
C1 C2 H2B 108.9
C3 C2 H2B 108.9
H2A C2 H2B 107.7
O5 N1 O4 126.1(10)
O5 N1 C4 123.5(8)
O4 N1 C4 110.3(11)
C8 C7 C6 104.8(6)
C8 C7 H7A 110.8
C6 C7 H7A 110.8
C8 C7 H7B 110.8
C6 C7 H7B 110.8
H7A C7 H7B 108.9
C3 C4 N1 116.9(8)
C3 C4 H4A 108.1
N1 C4 H4A 108.1
C3 C4 H4B 108.1
N1 C4 H4B 108.1
H4A C4 H4B 107.3
C15 C14 C13 120.3(7)
C15 C14 H14 119.9
C13 C14 H14 119.9
N2 C6 C7 111.7(6)
N2 C6 C10 110.4(6)
C7 C6 C10 104.7(6)
N2 C6 H6 110.0
C7 C6 H6 110.0
C10 C6 H6 110.0
C9 C10 C6 107.1(8)
C9 C10 H10A 110.3
C6 C10 H10A 110.3
C9 C10 H10B 110.3
C6 C10 H10B 110.3
H10A C10 H10B 108.6
F1 C5 F3 111.0(11)
F1 C5 F2 107.5(9)
F3 C5 F2 106.3(8)
F1 C5 C3 114.4(9)
F3 C5 C3 109.1(9)
F2 C5 C3 108.2(9)
C9 C8 C7 104.2(7)
C9 C8 H8A 110.9
C7 C8 H8A 110.9
C9 C8 H8B 110.9
C7 C8 H8B 110.9
H8A C8 H8B 108.9
C4 C3 C2 116.5(7)
C4 C3 C5 112.6(7)
C2 C3 C5 108.2(6)
C4 C3 H3 106.3
C2 C3 H3 106.3
C5 C3 H3 106.3
C10 C9 C8 109.4(8)
C10 C9 H9A 109.8
C8 C9 H9A 109.8
C10 C9 H9B 109.8
C8 C9 H9B 109.8
H9A C9 H9B 108.3
C24 C25 C26 109.5(8)
C24 C25 H25A 109.8
C26 C25 H25A 109.8
C24 C25 H25B 109.8
C26 C25 H25B 109.8
H25A C25 H25B 108.2
C27 C26 C25 107.3(8)
C27 C26 H26A 110.3
C25 C26 H26A 110.3
C27 C26 H26B 110.3
C25 C26 H26B 110.3
H26A C26 H26B 108.5

loop_
_geom_bond_atom_site_label_1
_geom_bond_atom_site_label_2
_geom_bond_distance
Br2 C32 1.887(6)
O7 C28 1.345(8)
O7 N4 1.422(7)
C28 O8 1.222(8)
C28 C29 1.468(9)
C18 O6 1.200(7)
C18 N4 1.341(8)
C18 C19 1.502(9)
N4 C23 1.462(9)
C32 C33 1.373(8)
C32 C31 1.376(9)
C30 C31 1.364(8)
C30 C29 1.366(9)
C30 H30 0.9300
C31 H31 0.9300
C19 C20 1.532(8)
C19 H19A 0.9700
C19 H19B 0.9700
C29 C34 1.415(10)
C34 C33 1.353(9)
C34 H34 0.9300
C27 C26 1.412(11)
C27 C23 1.497(9)
C27 H27A 0.9700
C27 H27B 0.9700
C33 H33 0.9300
F5 C22 1.320(7)
O10 N3 1.187(8)
C23 C24 1.556(9)
C23 H23 0.9800
C24 C25 1.368(12)
C24 H24A 0.9700
C24 H24B 0.9700
N3 O9 1.204(9)
N3 C21 1.483(9)
F4 C22 1.323(8)
C20 C22 1.479(8)
C20 C21 1.498(8)
C20 H20 0.9800
C22 F6 1.350(8)
C21 H21A 0.9700
C21 H21B 0.9700
Br1 C15 1.882(7)
O2 C11 1.379(8)
O2 N2 1.411(6)
C1 O1 1.249(8)
C1 N2 1.340(8)
C1 C2 1.497(9)
N2 C6 1.453(8)
C11 O3 1.174(8)
C11 C12 1.489(9)
C17 C12 1.387(9)
C17 C16 1.394(8)
C17 H17 0.9300
C12 C13 1.386(10)
C13 C14 1.368(9)
C13 H13 0.9300
C15 C14 1.346(9)
C15 C16 1.357(9)
C16 H16 0.9300
C2 C3 1.515(9)
C2 H2A 0.9700
C2 H2B 0.9700
N1 O5 1.170(11)
N1 O4 1.180(9)
N1 C4 1.481(12)
C7 C8 1.515(10)
C7 C6 1.527(9)
C7 H7A 0.9700
C7 H7B 0.9700
C4 C3 1.451(11)
C4 H4A 0.9700
C4 H4B 0.9700
C14 H14 0.9300
C6 C10 1.528(10)
C6 H6 0.9800
C10 C9 1.356(12)
C10 H10A 0.9700
C10 H10B 0.9700
C5 F1 1.250(11)
C5 F3 1.332(12)
C5 F2 1.352(10)
C5 C3 1.527(12)
C8 C9 1.464(13)
C8 H8A 0.9700
C8 H8B 0.9700
C3 H3 0.9800
C9 H9A 0.9700
C9 H9B 0.9700
C25 C26 1.485(13)
C25 H25A 0.9700
C25 H25B 0.9700
C26 H26A 0.9700
C26 H26B 0.9700
